data_7035661
loop_
_publ_author_name
'Atzori, Matteo'
'Artizzu, Flavia'
'Marchi\`o, Luciano'
'Loche, Danilo'
'Caneschi, Andrea'
'Serpe, Angela'
'Deplano, Paola'
'Avarvari, Narcis'
'Mercuri, Maria Laura'

_publ_section_title
;
 Switching-on luminescence in anilate-based molecular materials.
;
_journal_issue 36
_journal_name_full 'Dalton transactions (Cambridge, England : 2003)'
_journal_page_first 15786
_journal_page_last 15802
_journal_paper_doi 10.1039/c5dt02241j
_journal_volume 44
_journal_year 2015
_chemical_formula_moiety 'C69 H108 Cl3 Fe N6 O12'
_chemical_formula_sum 'C69 H108 Cl3 Fe N6 O12'
_chemical_formula_weight 1375.81
_chemical_name_systematic
;
 ?
;
_space_group_IT_number 14
_symmetry_cell_setting monoclinic
_symmetry_space_group_name_Hall '-P 2yab'
_symmetry_space_group_name_H-M 'P 1 21/a 1'
_atom_sites_solution_hydrogens geom
_atom_sites_solution_primary direct
_atom_sites_solution_secondary difmap
_audit_creation_method SHELXL-97
_audit_update_record
;
2015-03-09 deposited with the CCDC.
2015-07-06 downloaded from the CCDC.
;
_cell_angle_alpha 90.00
_cell_angle_beta 108.603(11)
_cell_angle_gamma 90.00
_cell_formula_units_Z 4
_cell_length_a 20.1669(15)
_cell_length_b 13.190(3)
_cell_length_c 29.964(7)
_cell_measurement_reflns_used 11184
_cell_measurement_temperature 150(2)
_cell_measurement_theta_max 24.50
_cell_measurement_theta_min 1.88
_cell_volume 7554(3)
_computing_cell_refinement 'Dirax/lsq (Duisenberg & Schreurs, 1989-2000)'
_computing_data_collection KappaCCD
_computing_data_reduction 'Denzo and Scalepak'
_computing_structure_refinement 'SHELXL-97 (Sheldrick, 1997)'
_computing_structure_solution 'SHELXS-97 (Sheldrick, 1997)'
_diffrn_ambient_temperature 150(2)
_diffrn_measured_fraction_theta_full 0.993
_diffrn_measured_fraction_theta_max 0.993
_diffrn_measurement_device_type 'Nonius Kappa CCD'
_diffrn_measurement_method 'phi and omega scans'
_diffrn_radiation_monochromator graphite
_diffrn_radiation_source 'fine-focus sealed tube'
_diffrn_radiation_type MoK\a
_diffrn_radiation_wavelength 0.71073
_diffrn_reflns_av_R_equivalents 0.0783
_diffrn_reflns_av_sigmaI/netI 0.0790
_diffrn_reflns_limit_h_max 23
_diffrn_reflns_limit_h_min -22
_diffrn_reflns_limit_k_max 15
_diffrn_reflns_limit_k_min -15
_diffrn_reflns_limit_l_max 34
_diffrn_reflns_limit_l_min -34
_diffrn_reflns_number 70494
_diffrn_reflns_theta_full 24.50
_diffrn_reflns_theta_max 24.50
_diffrn_reflns_theta_min 1.88
_exptl_absorpt_coefficient_mu 0.365
_exptl_absorpt_correction_T_max 0.7451
_exptl_absorpt_correction_T_min 0.7040
_exptl_absorpt_correction_type multi-scan
_exptl_absorpt_process_details sadabs
_exptl_crystal_colour 'dark violet'
_exptl_crystal_density_diffrn 1.210
_exptl_crystal_density_meas ?
_exptl_crystal_density_method 'not measured'
_exptl_crystal_description prism
_exptl_crystal_F_000 2948
_exptl_crystal_size_max 0.8
_exptl_crystal_size_mid 0.6
_exptl_crystal_size_min 0.1
_refine_diff_density_max 0.834
_refine_diff_density_min -0.884
_refine_diff_density_rms 0.063
_refine_ls_extinction_method none
_refine_ls_goodness_of_fit_ref 1.027
_refine_ls_hydrogen_treatment mixed
_refine_ls_matrix_type full
_refine_ls_number_parameters 996
_refine_ls_number_reflns 12493
_refine_ls_number_restraints 3
_refine_ls_restrained_S_all 1.036
_refine_ls_R_factor_all 0.1261
_refine_ls_R_factor_gt 0.0699
_refine_ls_shift/su_max 0.031
_refine_ls_shift/su_mean 0.000
_refine_ls_structure_factor_coef Fsqd
_refine_ls_weighting_details 'calc w=1/[\s^2^(Fo^2^)+(0.0450P)^2^+16.8051P] where P=(Fo^2^+2Fc^2^)/3'
_refine_ls_weighting_scheme calc
_refine_ls_wR_factor_gt 0.1420
_refine_ls_wR_factor_ref 0.1570
_reflns_number_gt 8023
_reflns_number_total 12493
_reflns_threshold_expression >2sigma(I)
_cod_data_source_file c5dt02241j2.cif
_cod_data_source_block Compound
_cod_depositor_comments
;
The following automatic conversions were performed:

'_exptl_crystal_density_meas' value 'not measured' was changed to '?'
- the value is perceived as not measured.

Automatic conversion script
Id: cif_fix_values 3271 2015-04-21 07:52:19Z andrius 

 Adding full bibliography for 7035661--7035665.cif.
;
_cod_original_cell_volume 7554(2)
_cod_original_sg_symbol_H-M 'P 21/a'
_cod_database_code 7035661

loop_
_symmetry_equiv_pos_as_xyz
'x, y, z'
'-x+1/2, y+1/2, -z'
'-x, -y, -z'
'x-1/2, -y-1/2, z'

loop_
_atom_site_label
_atom_site_type_symbol
_atom_site_fract_x
_atom_site_fract_y
_atom_site_fract_z
_atom_site_U_iso_or_equiv
_atom_site_adp_type
_atom_site_occupancy
_atom_site_symmetry_multiplicity
_atom_site_calc_flag
_atom_site_refinement_flags
_atom_site_disorder_assembly
_atom_site_disorder_group
Cl31 Cl -0.0029(2) 0.4716(4) 0.16984(17) 0.0397(12) Uani 0.501(9) 1 d P A 1
Cl32 Cl 0.1568(3) 0.1672(3) 0.38311(12) 0.0404(14) Uani 0.501(9) 1 d P A 1
Cl33 Cl 0.1915(4) 0.0567(5) 0.1471(3) 0.0411(15) Uani 0.501(9) 1 d P A 1
C71 C 0.2218(6) 0.6756(10) 0.3273(4) 0.026(4) Uiso 0.501(9) 1 d P A 1
N71 N 0.2696(8) 0.7201(11) 0.3580(5) 0.057(4) Uani 0.501(9) 1 d P A 1
C72 C 0.4539(9) 0.2565(12) 0.3853(6) 0.040(5) Uiso 0.501(9) 1 d P A 1
N72 N 0.5085(8) 0.2766(13) 0.3855(4) 0.087(6) Uani 0.501(9) 1 d P A 1
C73 C 0.3253(7) 0.4583(14) 0.1363(4) 0.037(4) Uani 0.501(9) 1 d P A 1
N73 N 0.3534(7) 0.5413(11) 0.1329(5) 0.054(4) Uani 0.501(9) 1 d P A 1
Cl61 Cl 0.2499(2) 0.6887(3) 0.34285(15) 0.0421(14) Uani 0.499(9) 1 d P A 2
Cl62 Cl 0.4733(2) 0.2839(4) 0.38489(12) 0.0446(14) Uani 0.499(9) 1 d P A 2
Cl63 Cl 0.3308(3) 0.5148(4) 0.14133(17) 0.0472(14) Uani 0.499(9) 1 d P A 2
C81 C 0.0138(8) 0.4961(11) 0.1865(5) 0.040(5) Uiso 0.499(9) 1 d P A 2
N81 N -0.0297(8) 0.4594(14) 0.1554(6) 0.049(4) Uani 0.499(9) 1 d P A 2
C82 C 0.1829(8) 0.1686(13) 0.3855(5) 0.030(5) Uiso 0.499(9) 1 d P A 2
N82 N 0.1269(8) 0.1468(12) 0.3857(5) 0.061(4) Uani 0.499(9) 1 d P A 2
C83 C 0.2088(12) 0.092(2) 0.1411(8) 0.054(8) Uani 0.499(9) 1 d P A 2
N83 N 0.1847(12) 0.0191(16) 0.1393(7) 0.051(6) Uani 0.499(9) 1 d P A 2
C1C C 0.2587(6) -0.1231(13) 0.4511(3) 0.043(3) Uani 0.579(17) 1 d P B 1
H1C1 H 0.2576 -0.0497 0.4528 0.052 Uiso 0.579(17) 1 calc PR B 1
H1C2 H 0.2538 -0.1401 0.4187 0.052 Uiso 0.579(17) 1 calc PR B 1
C2C C 0.1950(5) -0.1608(9) 0.4603(4) 0.057(4) Uani 0.579(17) 1 d P B 1
H2C1 H 0.1918 -0.1301 0.4890 0.068 Uiso 0.579(17) 1 calc PR B 1
H2C2 H 0.1985 -0.2336 0.4649 0.068 Uiso 0.579(17) 1 calc PR B 1
C1D C 0.2591(7) -0.1916(15) 0.4594(5) 0.040(4) Uani 0.421(17) 1 d P B 2
H1D1 H 0.2444 -0.2278 0.4828 0.048 Uiso 0.421(17) 1 calc PR B 2
H1D2 H 0.2570 -0.2383 0.4340 0.048 Uiso 0.421(17) 1 calc PR B 2
C2D C 0.2076(8) -0.1002(15) 0.4396(5) 0.052(5) Uani 0.421(17) 1 d P B 2
H2D1 H 0.2123 -0.0509 0.4645 0.062 Uiso 0.421(17) 1 calc PR B 2
H2D2 H 0.2201 -0.0672 0.4145 0.062 Uiso 0.421(17) 1 calc PR B 2
C5C C 0.3344(7) -0.2705(7) 0.4770(4) 0.035(3) Uani 0.500(16) 1 d P B 1
H5C1 H 0.3166 -0.2889 0.4440 0.043 Uiso 0.500(16) 1 calc PR B 1
H5C2 H 0.3031 -0.2996 0.4924 0.043 Uiso 0.500(16) 1 calc PR B 1
C6C C 0.4069(6) -0.3181(10) 0.4984(5) 0.051(4) Uani 0.500(16) 1 d P B 1
H6C1 H 0.4389 -0.2888 0.4838 0.061 Uiso 0.500(16) 1 calc PR B 1
H6C2 H 0.4245 -0.3028 0.5318 0.061 Uiso 0.500(16) 1 calc PR B 1
C5D C 0.3806(10) -0.2517(12) 0.4983(5) 0.061(4) Uani 0.500(16) 1 d P B 2
H5D1 H 0.4288 -0.2286 0.5093 0.074 Uiso 0.500(16) 1 calc PR B 2
H5D2 H 0.3702 -0.2803 0.5251 0.074 Uiso 0.500(16) 1 calc PR B 2
C6D C 0.3753(7) -0.3359(9) 0.4630(5) 0.065(5) Uani 0.500(16) 1 d P B 2
H6D1 H 0.4024 -0.3194 0.4424 0.078 Uiso 0.500(16) 1 calc PR B 2
H6D2 H 0.3270 -0.3463 0.4438 0.078 Uiso 0.500(16) 1 calc PR B 2
C9C C 0.3350(5) -0.1357(8) 0.5359(3) 0.052(3) Uani 0.597(10) 1 d P B 1
H9C1 H 0.3004 -0.1793 0.5422 0.062 Uiso 0.597(10) 1 calc PR B 1
H9C2 H 0.3805 -0.1580 0.5562 0.062 Uiso 0.597(10) 1 calc PR B 1
C10C C 0.3238(5) -0.0340(10) 0.5501(3) 0.057(3) Uani 0.597(10) 1 d P B 1
H30A H 0.2808 -0.0081 0.5280 0.069 Uiso 0.597(10) 1 calc PR B 1
H30B H 0.3617 0.0086 0.5477 0.069 Uiso 0.597(10) 1 calc PR B 1
C11C C 0.3193(7) -0.0240(12) 0.5987(6) 0.043(3) Uani 0.597(10) 1 d P B 1
H31A H 0.2811 -0.0655 0.6015 0.051 Uiso 0.597(10) 1 calc PR B 1
H31B H 0.3093 0.0460 0.6043 0.051 Uiso 0.597(10) 1 calc PR B 1
C12C C 0.3888(5) -0.0574(7) 0.6368(3) 0.055(3) Uani 0.597(10) 1 d P B 1
H32A H 0.3835 -0.0528 0.6675 0.082 Uiso 0.597(10) 1 calc PR B 1
H32B H 0.4262 -0.0138 0.6354 0.082 Uiso 0.597(10) 1 calc PR B 1
H32C H 0.3995 -0.1261 0.6310 0.082 Uiso 0.597(10) 1 calc PR B 1
C9D C 0.3491(6) -0.0754(8) 0.5153(4) 0.032(3) Uani 0.403(10) 1 d P B 2
H9D1 H 0.3313 -0.0114 0.5003 0.038 Uiso 0.403(10) 1 calc PR B 2
H9D2 H 0.3995 -0.0697 0.5295 0.038 Uiso 0.403(10) 1 calc PR B 2
C10D C 0.3137(9) -0.1022(12) 0.5547(5) 0.051(4) Uani 0.403(10) 1 d P B 2
H10C H 0.2643 -0.0855 0.5434 0.062 Uiso 0.403(10) 1 calc PR B 2
H10D H 0.3183 -0.1741 0.5618 0.062 Uiso 0.403(10) 1 calc PR B 2
C11D C 0.3512(13) -0.0395(19) 0.5996(10) 0.070(7) Uani 0.403(10) 1 d P B 2
H31C H 0.3285 -0.0524 0.6231 0.084 Uiso 0.403(10) 1 calc PR B 2
H31D H 0.3993 -0.0625 0.6123 0.084 Uiso 0.403(10) 1 calc PR B 2
C12D C 0.3510(10) 0.0713(14) 0.5909(6) 0.099(7) Uani 0.403(10) 1 d P B 2
H32D H 0.3734 0.1058 0.6200 0.148 Uiso 0.403(10) 1 calc PR B 2
H32E H 0.3036 0.0946 0.5779 0.148 Uiso 0.403(10) 1 calc PR B 2
H32F H 0.3759 0.0851 0.5691 0.148 Uiso 0.403(10) 1 calc PR B 2
C13C C 0.3882(5) -0.0981(7) 0.4745(3) 0.038(3) Uani 0.497(14) 1 d P B 1
H33A H 0.4322 -0.1204 0.4967 0.045 Uiso 0.497(14) 1 calc PR B 1
H33B H 0.3818 -0.0272 0.4808 0.045 Uiso 0.497(14) 1 calc PR B 1
C14D C 0.3906(9) -0.1099(13) 0.4239(6) 0.061(4) Uani 0.497(14) 1 d P B 1
H34C H 0.3510 -0.0742 0.4026 0.073 Uiso 0.497(14) 1 calc PR B 1
H34D H 0.3855 -0.1811 0.4155 0.073 Uiso 0.497(14) 1 calc PR B 1
C15C C 0.455(2) -0.071(4) 0.4168(16) 0.072(12) Uani 0.497(14) 1 d P B 1
H35A H 0.4570 0.0019 0.4157 0.086 Uiso 0.497(14) 1 calc PR B 1
H35B H 0.4974 -0.0974 0.4399 0.086 Uiso 0.497(14) 1 calc PR B 1
C16C C 0.4403(11) -0.1228(13) 0.3660(9) 0.069(6) Uani 0.497(14) 1 d P B 1
H36A H 0.4683 -0.0904 0.3496 0.103 Uiso 0.497(14) 1 calc PR B 1
H36B H 0.3917 -0.1151 0.3482 0.103 Uiso 0.497(14) 1 calc PR B 1
H36C H 0.4518 -0.1936 0.3698 0.103 Uiso 0.497(14) 1 calc PR B 1
C13D C 0.3572(7) -0.1124(9) 0.4360(4) 0.047(4) Uani 0.503(14) 1 d P B 2
H33C H 0.3475 -0.1646 0.4119 0.056 Uiso 0.503(14) 1 calc PR B 2
H33D H 0.3281 -0.0544 0.4225 0.056 Uiso 0.503(14) 1 calc PR B 2
C14C C 0.4320(9) -0.0815(12) 0.4472(5) 0.073(5) Uani 0.503(14) 1 d P B 2
H34A H 0.4429 -0.0298 0.4714 0.088 Uiso 0.503(14) 1 calc PR B 2
H34B H 0.4619 -0.1395 0.4593 0.088 Uiso 0.503(14) 1 calc PR B 2
C15D C 0.446(2) -0.043(4) 0.4063(18) 0.099(18) Uani 0.503(14) 1 d P B 2
H35C H 0.4883 -0.0038 0.4205 0.118 Uiso 0.503(14) 1 calc PR B 2
H35D H 0.4095 0.0072 0.3950 0.118 Uiso 0.503(14) 1 calc PR B 2
C16D C 0.4547(12) -0.072(2) 0.3683(9) 0.093(8) Uani 0.503(14) 1 d P B 2
H16D H 0.4837 -0.0247 0.3590 0.139 Uiso 0.503(14) 1 calc PR B 2
H16E H 0.4101 -0.0770 0.3442 0.139 Uiso 0.503(14) 1 calc PR B 2
H16F H 0.4768 -0.1377 0.3730 0.139 Uiso 0.503(14) 1 calc PR B 2
C7C C 0.4043(4) -0.4307(4) 0.4916(2) 0.085(2) Uani 1 1 d . . .
H7C1 H 0.4488 -0.4545 0.5127 0.101 Uiso 1 1 calc R B 1
H7C2 H 0.3694 -0.4535 0.5054 0.101 Uiso 1 1 calc R B 1
C8C C 0.3918(5) -0.4945(8) 0.4485(3) 0.140(4) Uani 1 1 d . B .
H8C1 H 0.3480 -0.4757 0.4257 0.210 Uiso 1 1 calc R . .
H8C2 H 0.3903 -0.5646 0.4566 0.210 Uiso 1 1 calc R . .
H8C3 H 0.4289 -0.4840 0.4354 0.210 Uiso 1 1 calc R . .
C12A C -0.0704(5) -0.1260(11) 0.2941(3) 0.200(7) Uani 1 1 d D . .
H12D H -0.1002 -0.1748 0.3020 0.300 Uiso 1 1 calc R . .
H12E H -0.0246 -0.1545 0.3000 0.300 Uiso 1 1 calc R . .
H12F H -0.0896 -0.1083 0.2614 0.300 Uiso 1 1 calc R . .
Fe1 Fe 0.23961(3) 0.34988(4) 0.262216(19) 0.02553(17) Uani 1 1 d . . .
O11 O 0.24079(14) 0.4848(2) 0.29271(9) 0.0298(7) Uani 1 1 d . . .
O21 O 0.14132(13) 0.3970(2) 0.22774(9) 0.0292(7) Uani 1 1 d . A .
O22 O 0.20768(14) 0.2690(2) 0.30871(9) 0.0287(6) Uani 1 1 d . . .
O13 O 0.22544(14) 0.2322(2) 0.21684(9) 0.0304(7) Uani 1 1 d . . .
O23 O 0.28299(14) 0.4067(2) 0.21545(9) 0.0316(7) Uani 1 1 d . . .
O12 O 0.33243(13) 0.3130(2) 0.30900(9) 0.0299(7) Uani 1 1 d . A .
N1A N 0.01950(16) 0.1229(2) 0.23580(12) 0.0309(8) Uani 1 1 d . . .
O42 O 0.29530(18) 0.1391(3) 0.46300(10) 0.0554(9) Uani 1 1 d . . .
O51 O 0.09515(19) 0.7648(3) 0.29199(14) 0.0627(10) Uani 1 1 d . . .
C61 C 0.1736(2) 0.6307(3) 0.29460(14) 0.0324(10) Uani 1 1 d . . .
O41 O -0.00640(18) 0.6790(3) 0.21920(12) 0.0634(10) Uani 1 1 d . A .
C32 C 0.2458(2) 0.1981(3) 0.38522(14) 0.0321(10) Uani 1 1 d . . .
C21 C 0.1264(2) 0.4857(3) 0.23909(13) 0.0282(10) Uani 1 1 d . . .
O53 O 0.2472(2) 0.1510(3) 0.06870(12) 0.0803(13) Uani 1 1 d . . .
C1A C 0.0148(2) 0.2255(3) 0.25833(14) 0.0299(10) Uani 1 1 d . . .
H1A1 H 0.0301 0.2166 0.2922 0.036 Uiso 1 1 calc R . .
H1A2 H 0.0475 0.2715 0.2511 0.036 Uiso 1 1 calc R . .
O43 O 0.30664(18) 0.3341(4) 0.06776(11) 0.0751(13) Uani 1 1 d . A .
O52 O 0.42760(18) 0.1783(3) 0.46212(11) 0.0622(10) Uani 1 1 d . A .
C23 C 0.27616(19) 0.3517(3) 0.17899(13) 0.0295(10) Uani 1 1 d . . .
C12 C 0.3292(2) 0.2703(3) 0.34706(14) 0.0283(10) Uani 1 1 d . . .
C62 C 0.3866(2) 0.2468(3) 0.38549(14) 0.0353(11) Uani 1 1 d . A .
C6A C 0.0382(2) 0.2002(3) 0.16156(14) 0.0374(11) Uani 1 1 d . . .
H6A1 H 0.0426 0.2668 0.1760 0.045 Uiso 1 1 calc R . .
H6A2 H 0.0849 0.1724 0.1680 0.045 Uiso 1 1 calc R . .
C41 C 0.0494(2) 0.6340(4) 0.23536(16) 0.0415(12) Uani 1 1 d . . .
C13 C 0.24328(19) 0.2483(3) 0.18017(13) 0.0286(10) Uani 1 1 d . A .
C22 C 0.2561(2) 0.2450(3) 0.34674(13) 0.0266(9) Uani 1 1 d . A .
N1C N 0.33229(19) -0.1563(3) 0.48101(12) 0.0428(10) Uani 1 1 d . . .
C11 C 0.1841(2) 0.5365(3) 0.27783(13) 0.0276(10) Uani 1 1 d . A .
C31 C 0.0637(2) 0.5363(3) 0.21919(15) 0.0324(10) Uani 1 1 d . A .
C42 C 0.3034(3) 0.1764(3) 0.42722(15) 0.0392(12) Uani 1 1 d . A .
C3A C -0.0546(2) 0.3753(3) 0.26936(15) 0.0371(11) Uani 1 1 d . . .
H3A1 H -0.0178 0.4175 0.2649 0.045 Uiso 1 1 calc R . .
H3A2 H -0.0430 0.3619 0.3028 0.045 Uiso 1 1 calc R . .
C63 C 0.2348(3) 0.1823(5) 0.14323(15) 0.0379(12) Uani 1 1 d . . .
C43 C 0.2887(2) 0.3121(4) 0.10162(15) 0.0491(14) Uani 1 1 d . . .
C14A C 0.1116(2) -0.0128(3) 0.23863(15) 0.0379(11) Uani 1 1 d . . .
H14C H 0.0955 -0.0150 0.2045 0.045 Uiso 1 1 calc R . .
H14D H 0.0869 -0.0646 0.2499 0.045 Uiso 1 1 calc R . .
C13A C 0.0958(2) 0.0901(3) 0.25498(14) 0.0318(10) Uani 1 1 d . . .
H13A H 0.1242 0.1403 0.2459 0.038 Uiso 1 1 calc R . .
H13B H 0.1097 0.0897 0.2891 0.038 Uiso 1 1 calc R . .
C15A C 0.1904(2) -0.0341(4) 0.25704(17) 0.0488(13) Uani 1 1 d . . .
H15A H 0.1993 -0.0983 0.2442 0.059 Uiso 1 1 calc R . .
H15B H 0.2145 0.0182 0.2455 0.059 Uiso 1 1 calc R . .
C2A C -0.0567(2) 0.2761(3) 0.24373(15) 0.0345(10) Uani 1 1 d . . .
H2A1 H -0.0720 0.2884 0.2101 0.041 Uiso 1 1 calc R . .
H2A2 H -0.0902 0.2311 0.2506 0.041 Uiso 1 1 calc R . .
C5A C -0.0044(2) 0.1319(3) 0.18267(14) 0.0346(10) Uani 1 1 d . . .
H5A1 H -0.0523 0.1563 0.1724 0.041 Uiso 1 1 calc R . .
H5A2 H -0.0048 0.0645 0.1696 0.041 Uiso 1 1 calc R . .
C8A C 0.0442(3) 0.2737(4) 0.08513(18) 0.0642(16) Uani 1 1 d . . .
H8A1 H 0.0193 0.2770 0.0520 0.096 Uiso 1 1 calc R . .
H8A2 H 0.0894 0.2441 0.0900 0.096 Uiso 1 1 calc R . .
H8A3 H 0.0496 0.3409 0.0981 0.096 Uiso 1 1 calc R . .
C33 C 0.2957(2) 0.3791(4) 0.14075(14) 0.0354(11) Uani 1 1 d . A .
C16A C 0.2207(2) -0.0383(4) 0.30997(17) 0.0489(13) Uani 1 1 d . . .
H16A H 0.2699 -0.0518 0.3188 0.073 Uiso 1 1 calc R . .
H16B H 0.1981 -0.0911 0.3218 0.073 Uiso 1 1 calc R . .
H16C H 0.2132 0.0256 0.3230 0.073 Uiso 1 1 calc R . .
C52 C 0.3784(3) 0.2001(4) 0.42700(15) 0.0438(12) Uani 1 1 d . . .
C51 C 0.1071(2) 0.6831(3) 0.27657(17) 0.0408(12) Uani 1 1 d . A .
C4A C -0.1233(2) 0.4330(4) 0.25266(18) 0.0560(14) Uani 1 1 d . . .
H4A1 H -0.1190 0.4951 0.2700 0.084 Uiso 1 1 calc R . .
H4A2 H -0.1598 0.3923 0.2577 0.084 Uiso 1 1 calc R . .
H4A3 H -0.1346 0.4479 0.2197 0.084 Uiso 1 1 calc R . .
C9A C -0.0290(2) 0.0454(3) 0.24753(16) 0.0408(12) Uani 1 1 d . . .
H9A1 H -0.0767 0.0701 0.2352 0.049 Uiso 1 1 calc R . .
H9A2 H -0.0265 -0.0174 0.2313 0.049 Uiso 1 1 calc R . .
C53 C 0.2552(2) 0.2068(4) 0.10267(16) 0.0493(14) Uani 1 1 d . A .
C10A C -0.0132(3) 0.0223(4) 0.29965(19) 0.0596(15) Uani 1 1 d D . .
H10A H -0.0082 0.0869 0.3158 0.072 Uiso 1 1 calc R . .
H10B H 0.0323 -0.0102 0.3103 0.072 Uiso 1 1 calc R . .
C7A C 0.0038(3) 0.2099(4) 0.10900(16) 0.0539(14) Uani 1 1 d . . .
H7A1 H -0.0023 0.1427 0.0952 0.065 Uiso 1 1 calc R . .
H7A2 H -0.0424 0.2393 0.1030 0.065 Uiso 1 1 calc R . .
C11A C -0.0662(4) -0.0474(6) 0.3191(5) 0.181(7) Uani 1 1 d D . .
H11C H -0.0461 -0.0622 0.3524 0.217 Uiso 1 1 calc R . .
H11D H -0.1114 -0.0152 0.3132 0.217 Uiso 1 1 calc R . .
C3C C 0.1300(3) -0.1367(5) 0.4204(2) 0.0731(17) Uani 1 1 d . . .
H3C1 H 0.1230 -0.0641 0.4162 0.088 Uiso 1 1 calc R B 1
H3C2 H 0.1313 -0.1666 0.3911 0.088 Uiso 1 1 calc R B 1
N1B N 0.32589(16) 0.8425(2) 0.07456(10) 0.0239(7) Uani 1 1 d . . .
C1B C 0.3491(2) 0.9400(3) 0.05712(14) 0.0305(10) Uani 1 1 d . . .
H1B1 H 0.3939 0.9596 0.0792 0.037 Uiso 1 1 calc R . .
H1B2 H 0.3158 0.9928 0.0575 0.037 Uiso 1 1 calc R . .
C9B C 0.3256(2) 0.8633(3) 0.12468(13) 0.0280(9) Uani 1 1 d . . .
H9B1 H 0.3736 0.8716 0.1448 0.034 Uiso 1 1 calc R . .
H9B2 H 0.3016 0.9270 0.1247 0.034 Uiso 1 1 calc R . .
C5B C 0.25358(19) 0.8105(3) 0.04282(13) 0.0258(9) Uani 1 1 d . . .
H5B1 H 0.2567 0.7927 0.0122 0.031 Uiso 1 1 calc R . .
H5B2 H 0.2395 0.7501 0.0560 0.031 Uiso 1 1 calc R . .
C13B C 0.3753(2) 0.7548(3) 0.07411(14) 0.0293(10) Uani 1 1 d . . .
H13E H 0.3590 0.6948 0.0862 0.035 Uiso 1 1 calc R . .
H13F H 0.3722 0.7411 0.0417 0.035 Uiso 1 1 calc R . .
C7B C 0.1253(2) 0.8440(4) 0.01577(15) 0.0399(11) Uani 1 1 d . . .
H7B1 H 0.1223 0.8084 -0.0131 0.048 Uiso 1 1 calc R . .
H7B2 H 0.1175 0.7952 0.0378 0.048 Uiso 1 1 calc R . .
C11B C 0.3047(2) 0.7999(4) 0.19823(14) 0.0402(11) Uani 1 1 d . . .
H11E H 0.2885 0.8671 0.2029 0.048 Uiso 1 1 calc R . .
H11F H 0.3546 0.7967 0.2147 0.048 Uiso 1 1 calc R . .
C10B C 0.2914(2) 0.7823(3) 0.14596(14) 0.0366(11) Uani 1 1 d . . .
H10E H 0.3096 0.7163 0.1415 0.044 Uiso 1 1 calc R . .
H10F H 0.2414 0.7822 0.1297 0.044 Uiso 1 1 calc R . .
C6B C 0.1976(2) 0.8899(3) 0.03632(14) 0.0333(10) Uani 1 1 d . . .
H6B1 H 0.2040 0.9425 0.0155 0.040 Uiso 1 1 calc R . .
H6B2 H 0.2018 0.9208 0.0665 0.040 Uiso 1 1 calc R . .
C14B C 0.4516(2) 0.7720(3) 0.10237(16) 0.0417(12) Uani 1 1 d . . .
H14E H 0.4690 0.8302 0.0898 0.050 Uiso 1 1 calc R . .
H14F H 0.4553 0.7869 0.1348 0.050 Uiso 1 1 calc R . .
C15B C 0.4959(3) 0.6806(4) 0.10104(19) 0.0582(15) Uani 1 1 d . . .
H15E H 0.4939 0.6678 0.0688 0.070 Uiso 1 1 calc R . .
H15F H 0.4769 0.6217 0.1121 0.070 Uiso 1 1 calc R . .
C12B C 0.2673(3) 0.7211(4) 0.21884(17) 0.0542(14) Uani 1 1 d . . .
H12G H 0.2767 0.7342 0.2518 0.081 Uiso 1 1 calc R . .
H12H H 0.2839 0.6547 0.2147 0.081 Uiso 1 1 calc R . .
H12I H 0.2179 0.7250 0.2030 0.081 Uiso 1 1 calc R . .
C8B C 0.0692(2) 0.9245(4) 0.00558(17) 0.0546(14) Uani 1 1 d . . .
H8B1 H 0.0241 0.8934 -0.0073 0.082 Uiso 1 1 calc R . .
H8B2 H 0.0763 0.9722 -0.0166 0.082 Uiso 1 1 calc R . .
H8B3 H 0.0715 0.9591 0.0342 0.082 Uiso 1 1 calc R . .
C3B C 0.3741(3) 1.0409(4) -0.00594(18) 0.0595(15) Uani 1 1 d . . .
H3B1 H 0.4175 1.0635 0.0169 0.071 Uiso 1 1 calc R . .
H3B2 H 0.3377 1.0880 -0.0051 0.071 Uiso 1 1 calc R . .
C2B C 0.3562(2) 0.9365(3) 0.00822(15) 0.0359(11) Uani 1 1 d . . .
H2B1 H 0.3927 0.8889 0.0079 0.043 Uiso 1 1 calc R . .
H2B2 H 0.3126 0.9134 -0.0142 0.043 Uiso 1 1 calc R . .
C16B C 0.5718(2) 0.6948(5) 0.13121(19) 0.0643(16) Uani 1 1 d . . .
H16G H 0.5981 0.6351 0.1294 0.096 Uiso 1 1 calc R . .
H16H H 0.5742 0.7061 0.1633 0.096 Uiso 1 1 calc R . .
H16I H 0.5911 0.7522 0.1200 0.096 Uiso 1 1 calc R . .
C4B C 0.3820(4) 1.0433(5) -0.0547(2) 0.086(2) Uani 1 1 d . . .
H4B1 H 0.3932 1.1109 -0.0617 0.129 Uiso 1 1 calc R . .
H4B2 H 0.3389 1.0224 -0.0776 0.129 Uiso 1 1 calc R . .
H4B3 H 0.4188 0.9980 -0.0556 0.129 Uiso 1 1 calc R . .
C4C C 0.0777(6) -0.1821(8) 0.4360(4) 0.183(5) Uani 1 1 d . B .
H4C1 H 0.0827 -0.2545 0.4361 0.274 Uiso 1 1 calc R . .
H4C2 H 0.0323 -0.1636 0.4152 0.274 Uiso 1 1 calc R . .
H4C3 H 0.0826 -0.1591 0.4673 0.274 Uiso 1 1 calc R . .

loop_
_atom_site_aniso_label
_atom_site_aniso_U_11
_atom_site_aniso_U_22
_atom_site_aniso_U_33
_atom_site_aniso_U_23
_atom_site_aniso_U_13
_atom_site_aniso_U_12
Cl31 0.032(3) 0.038(2) 0.035(3) -0.003(2) -0.010(2) 0.001(2)
Cl32 0.042(4) 0.053(2) 0.0303(16) -0.0019(13) 0.017(2) -0.011(2)
Cl33 0.050(3) 0.036(4) 0.042(3) -0.017(3) 0.022(2) -0.007(3)
N71 0.070(9) 0.035(8) 0.053(9) -0.022(6) 0.000(7) -0.009(6)
N72 0.025(8) 0.177(15) 0.053(7) 0.009(7) 0.005(6) 0.011(8)
C73 0.035(7) 0.043(10) 0.030(6) 0.000(8) 0.006(5) 0.026(9)
N73 0.050(8) 0.045(8) 0.083(9) 0.025(6) 0.043(6) 0.010(6)
Cl61 0.050(3) 0.037(3) 0.041(3) -0.0032(19) 0.015(3) -0.002(2)
Cl62 0.034(3) 0.059(3) 0.0348(17) 0.0025(14) 0.0027(19) 0.000(2)
Cl63 0.055(3) 0.043(3) 0.049(2) 0.008(2) 0.0236(17) 0.006(3)
N81 0.050(11) 0.049(8) 0.033(9) 0.005(6) -0.006(6) 0.014(8)
N82 0.065(11) 0.078(9) 0.054(7) -0.018(6) 0.040(7) -0.035(7)
C83 0.042(13) 0.10(3) 0.026(7) -0.002(12) 0.022(7) 0.024(14)
N83 0.076(9) 0.054(14) 0.035(8) -0.022(8) 0.032(7) -0.005(10)
C1C 0.038(7) 0.066(9) 0.022(5) -0.002(5) 0.003(4) -0.004(6)
C2C 0.050(7) 0.059(7) 0.052(7) 0.003(6) 0.004(5) 0.000(5)
C1D 0.051(10) 0.030(10) 0.045(8) -0.009(7) 0.022(6) -0.021(7)
C2D 0.037(9) 0.073(12) 0.046(8) -0.007(8) 0.014(7) -0.007(8)
C5C 0.053(9) 0.029(6) 0.024(6) -0.004(5) 0.013(5) -0.004(5)
C6C 0.042(7) 0.047(8) 0.048(8) -0.009(6) -0.008(6) 0.013(6)
C5D 0.094(12) 0.058(10) 0.030(7) 0.013(7) 0.017(8) -0.006(9)
C6D 0.076(9) 0.064(9) 0.053(10) -0.002(7) 0.017(8) 0.007(7)
C9C 0.060(6) 0.061(8) 0.032(6) -0.004(6) 0.013(4) 0.012(5)
C10C 0.069(7) 0.059(8) 0.038(6) 0.009(5) 0.009(5) 0.016(6)
C11C 0.044(8) 0.036(7) 0.046(6) -0.015(5) 0.010(7) 0.010(6)
C12C 0.058(6) 0.078(7) 0.021(5) -0.011(5) 0.003(4) 0.014(5)
C9D 0.056(8) 0.021(6) 0.014(6) 0.008(5) 0.006(5) -0.017(5)
C10D 0.124(14) 0.008(8) 0.033(8) 0.004(6) 0.040(8) -0.003(8)
C11D 0.09(2) 0.049(13) 0.070(16) 0.000(10) 0.031(19) 0.015(14)
C12D 0.147(17) 0.089(15) 0.086(13) -0.017(11) 0.074(12) -0.001(12)
C13C 0.030(6) 0.048(6) 0.029(7) 0.011(5) 0.002(5) -0.005(4)
C14D 0.047(11) 0.098(11) 0.038(9) 0.007(7) 0.017(7) -0.014(8)
C15C 0.055(13) 0.09(3) 0.080(16) -0.020(15) 0.029(11) -0.008(12)
C16C 0.064(12) 0.060(12) 0.091(12) 0.037(11) 0.037(9) 0.010(9)
C13D 0.056(10) 0.039(6) 0.031(8) 0.012(5) -0.005(6) -0.002(6)
C14C 0.052(10) 0.115(12) 0.046(9) 0.009(8) 0.007(8) -0.022(8)
C15D 0.08(2) 0.08(2) 0.17(5) -0.03(2) 0.09(3) -0.04(2)
C16D 0.072(11) 0.14(2) 0.079(12) 0.046(17) 0.045(10) -0.011(15)
C7C 0.098(5) 0.049(4) 0.099(5) 0.000(4) 0.020(4) 0.016(3)
C8C 0.144(8) 0.194(10) 0.087(6) -0.053(6) 0.044(5) -0.053(7)
C12A 0.077(6) 0.43(2) 0.093(7) 0.040(10) 0.033(5) -0.070(10)
Fe1 0.0284(3) 0.0284(3) 0.0201(3) 0.0000(3) 0.0082(2) 0.0047(3)
O11 0.0314(16) 0.0289(17) 0.0285(16) -0.0016(13) 0.0088(12) 0.0032(13)
O21 0.0290(16) 0.0295(18) 0.0269(15) -0.0018(13) 0.0060(12) 0.0016(13)
O22 0.0362(16) 0.0290(17) 0.0204(15) 0.0010(12) 0.0085(13) 0.0011(13)
O13 0.0364(17) 0.0339(17) 0.0227(15) -0.0019(13) 0.0119(13) 0.0044(13)
O23 0.0331(17) 0.0372(18) 0.0265(16) 0.0005(14) 0.0124(12) 0.0010(13)
O12 0.0289(16) 0.0381(18) 0.0218(15) 0.0017(13) 0.0071(12) 0.0079(13)
N1A 0.028(2) 0.025(2) 0.037(2) -0.0002(16) 0.0065(15) -0.0040(15)
O42 0.086(3) 0.050(2) 0.0276(18) 0.0103(16) 0.0139(17) -0.0075(19)
O51 0.075(3) 0.030(2) 0.093(3) 0.000(2) 0.041(2) 0.0157(18)
C61 0.042(3) 0.026(3) 0.033(2) 0.001(2) 0.017(2) 0.000(2)
O41 0.054(2) 0.068(3) 0.067(2) 0.016(2) 0.0189(18) 0.036(2)
C32 0.044(3) 0.027(2) 0.026(2) -0.0038(19) 0.012(2) 0.001(2)
C21 0.029(2) 0.032(3) 0.028(2) 0.011(2) 0.0136(18) 0.0013(19)
O53 0.086(3) 0.116(4) 0.041(2) -0.031(2) 0.024(2) 0.015(3)
C1A 0.026(2) 0.032(3) 0.032(2) -0.004(2) 0.0080(18) -0.0049(18)
O43 0.060(2) 0.147(4) 0.0230(18) 0.005(2) 0.0207(17) 0.002(2)
O52 0.061(2) 0.083(3) 0.0299(19) 0.0118(18) -0.0022(17) 0.025(2)
C23 0.020(2) 0.047(3) 0.020(2) 0.005(2) 0.0050(16) 0.015(2)
C12 0.035(3) 0.023(2) 0.027(2) -0.0046(19) 0.0086(19) 0.0096(18)
C62 0.036(3) 0.044(3) 0.022(2) -0.003(2) 0.0043(19) 0.013(2)
C6A 0.035(3) 0.038(3) 0.033(3) -0.001(2) 0.003(2) -0.001(2)
C41 0.045(3) 0.042(3) 0.044(3) 0.017(2) 0.024(2) 0.013(2)
C13 0.022(2) 0.039(3) 0.022(2) 0.000(2) 0.0024(17) 0.0116(19)
C22 0.038(3) 0.021(2) 0.023(2) -0.0040(18) 0.013(2) 0.0038(19)
N1C 0.045(2) 0.037(2) 0.034(2) 0.0045(19) -0.0045(17) -0.005(2)
C11 0.037(3) 0.026(2) 0.026(2) 0.0060(19) 0.0178(19) 0.002(2)
C31 0.031(3) 0.032(3) 0.034(3) 0.011(2) 0.009(2) 0.005(2)
C42 0.068(3) 0.023(3) 0.025(2) -0.002(2) 0.013(2) 0.002(2)
C3A 0.040(3) 0.030(3) 0.039(3) -0.004(2) 0.010(2) -0.001(2)
C63 0.039(3) 0.043(3) 0.029(3) -0.007(2) 0.008(2) 0.011(3)
C43 0.026(3) 0.096(4) 0.023(3) 0.010(3) 0.005(2) 0.019(3)
C14A 0.038(3) 0.035(3) 0.038(3) -0.001(2) 0.008(2) 0.006(2)
C13A 0.024(2) 0.037(3) 0.032(2) 0.002(2) 0.0042(18) 0.0018(19)
C15A 0.047(3) 0.045(3) 0.057(3) 0.002(3) 0.020(2) 0.012(2)
C2A 0.030(2) 0.032(3) 0.039(3) -0.001(2) 0.0067(19) -0.0029(19)
C5A 0.033(2) 0.034(3) 0.030(2) -0.005(2) 0.0007(18) -0.004(2)
C8A 0.062(4) 0.082(4) 0.044(3) 0.019(3) 0.011(3) -0.002(3)
C33 0.027(2) 0.051(3) 0.026(3) 0.013(2) 0.0061(19) 0.003(2)
C16A 0.042(3) 0.040(3) 0.058(3) -0.002(2) 0.006(2) 0.010(2)
C52 0.055(3) 0.040(3) 0.030(3) -0.001(2) 0.005(2) 0.016(2)
C51 0.053(3) 0.027(3) 0.053(3) 0.013(2) 0.033(2) 0.009(2)
C4A 0.045(3) 0.044(3) 0.069(4) -0.010(3) 0.003(3) 0.012(2)
C9A 0.031(3) 0.030(3) 0.062(3) 0.002(2) 0.015(2) -0.007(2)
C53 0.039(3) 0.081(4) 0.028(3) -0.013(3) 0.010(2) 0.016(3)
C10A 0.060(4) 0.054(4) 0.077(4) 0.012(3) 0.040(3) -0.012(3)
C7A 0.054(3) 0.060(4) 0.039(3) 0.002(3) 0.002(2) -0.010(3)
C11A 0.051(5) 0.083(6) 0.368(18) -0.089(8) 0.007(7) 0.016(4)
C3C 0.050(4) 0.079(5) 0.088(5) -0.002(4) 0.019(3) -0.004(3)
N1B 0.0275(18) 0.0217(19) 0.0228(17) -0.0018(15) 0.0082(14) -0.0017(15)
C1B 0.035(2) 0.023(2) 0.033(2) 0.0026(19) 0.0100(19) -0.0023(19)
C9B 0.035(2) 0.028(2) 0.021(2) -0.0030(18) 0.0084(17) 0.0031(19)
C5B 0.028(2) 0.026(2) 0.022(2) -0.0026(18) 0.0062(17) -0.0065(18)
C13B 0.038(3) 0.022(2) 0.030(2) 0.0014(19) 0.0141(19) 0.0055(19)
C7B 0.035(3) 0.049(3) 0.035(3) -0.005(2) 0.010(2) 0.003(2)
C11B 0.039(3) 0.053(3) 0.032(3) 0.002(2) 0.016(2) 0.005(2)
C10B 0.051(3) 0.030(3) 0.033(3) -0.005(2) 0.020(2) -0.005(2)
C6B 0.035(2) 0.033(3) 0.027(2) -0.004(2) 0.0043(18) 0.003(2)
C14B 0.036(3) 0.041(3) 0.046(3) 0.008(2) 0.010(2) 0.010(2)
C15B 0.053(3) 0.056(4) 0.070(4) 0.008(3) 0.026(3) 0.022(3)
C12B 0.062(3) 0.063(4) 0.046(3) 0.012(3) 0.028(3) 0.000(3)
C8B 0.038(3) 0.069(4) 0.053(3) -0.006(3) 0.009(2) 0.010(3)
C3B 0.096(4) 0.039(3) 0.058(3) 0.010(3) 0.044(3) -0.003(3)
C2B 0.044(3) 0.032(3) 0.036(3) 0.008(2) 0.018(2) -0.003(2)
C16B 0.044(3) 0.088(4) 0.065(4) 0.033(3) 0.023(3) 0.034(3)
C4B 0.150(6) 0.056(4) 0.074(4) 0.015(3) 0.068(4) -0.005(4)
C4C 0.264(14) 0.131(9) 0.215(12) -0.006(8) 0.162(11) -0.049(9)

loop_
_atom_type_symbol
_atom_type_description
_atom_type_scat_dispersion_real
_atom_type_scat_dispersion_imag
_atom_type_scat_source
C C 0.0033 0.0016 'International Tables Vol C Tables 4.2.6.8 and 6.1.1.4'
H H 0.0000 0.0000 'International Tables Vol C Tables 4.2.6.8 and 6.1.1.4'
Cl Cl 0.1484 0.1585 'International Tables Vol C Tables 4.2.6.8 and 6.1.1.4'
Fe Fe 0.3463 0.8444 'International Tables Vol C Tables 4.2.6.8 and 6.1.1.4'
N N 0.0061 0.0033 'International Tables Vol C Tables 4.2.6.8 and 6.1.1.4'
O O 0.0106 0.0060 'International Tables Vol C Tables 4.2.6.8 and 6.1.1.4'

loop_
_geom_angle_atom_site_label_1
_geom_angle_atom_site_label_2
_geom_angle_atom_site_label_3
_geom_angle
N71 C71 C61 178.0(16)
N72 C72 C62 171.8(17)
C33 C73 N73 176.7(13)
N81 C81 C31 176.7(19)
N82 C82 C32 177(2)
N83 C83 C63 177(3)
C2C C1C N1C 122.1(12)
C2C C1C H1C1 106.8
N1C C1C H1C1 106.8
C2C C1C H1C2 106.8
N1C C1C H1C2 106.8
H1C1 C1C H1C2 106.7
C1C C2C C3C 111.7(12)
C1C C2C H2C1 109.3
C3C C2C H2C1 109.3
C1C C2C H2C2 109.3
C3C C2C H2C2 109.3
H2C1 C2C H2C2 107.9
N1C C1D C2D 111.6(14)
N1C C1D H1D1 109.3
C2D C1D H1D1 109.3
N1C C1D H1D2 109.3
C2D C1D H1D2 109.3
H1D1 C1D H1D2 108.0
C3C C2D C1D 111.4(14)
C3C C2D H2D1 109.3
C1D C2D H2D1 109.3
C3C C2D H2D2 109.3
C1D C2D H2D2 109.3
H2D1 C2D H2D2 108.0
N1C C5C C6C 114.9(11)
N1C C5C H5C1 108.5
C6C C5C H5C1 108.5
N1C C5C H5C2 108.5
C6C C5C H5C2 108.6
H5C1 C5C H5C2 107.5
C7C C6C C5C 111.2(10)
C7C C6C H6C1 109.4
C5C C6C H6C1 109.4
C7C C6C H6C2 109.4
C5C C6C H6C2 109.4
H6C1 C6C H6C2 108.0
C6D C5D N1C 117.3(13)
C6D C5D H5D1 108.0
N1C C5D H5D1 108.0
C6D C5D H5D2 108.0
N1C C5D H5D2 108.0
H5D1 C5D H5D2 107.2
C5D C6D C7C 106.2(11)
C5D C6D H6D1 110.5
C7C C6D H6D1 110.5
C5D C6D H6D2 110.5
C7C C6D H6D2 110.5
H6D1 C6D H6D2 108.7
C10C C9C N1C 119.2(9)
C10C C9C H9C1 107.5
N1C C9C H9C1 107.5
C10C C9C H9C2 107.5
N1C C9C H9C2 107.5
H9C1 C9C H9C2 107.0
C9C C10C C11C 115.7(12)
C9C C10C H30A 108.4
C11C C10C H30A 108.4
C9C C10C H30B 108.4
C11C C10C H30B 108.4
H30A C10C H30B 107.4
C10C C11C C12C 111.6(8)
C10C C11C H31A 109.3
C12C C11C H31A 109.3
C10C C11C H31B 109.3
C12C C11C H31B 109.3
H31A C11C H31B 108.0
C11C C12C H32A 109.5
C11C C12C H32B 109.5
H32A C12C H32B 109.5
C11C C12C H32C 109.5
H32A C12C H32C 109.5
H32B C12C H32C 109.5
N1C C9D C10D 107.6(10)
N1C C9D H9D1 110.2
C10D C9D H9D1 110.2
N1C C9D H9D2 110.2
C10D C9D H9D2 110.2
H9D1 C9D H9D2 108.5
C11D C10D C9D 108.1(15)
C11D C10D H10C 110.1
C9D C10D H10C 110.1
C11D C10D H10D 110.1
C9D C10D H10D 110.1
H10C C10D H10D 108.4
C12D C11D C10D 113(2)
C12D C11D H31C 108.9
C10D C11D H31C 108.9
C12D C11D H31D 108.9
C10D C11D H31D 108.9
H31C C11D H31D 107.7
C11D C12D H32D 109.5
C11D C12D H32E 109.5
H32D C12D H32E 109.5
C11D C12D H32F 109.5
H32D C12D H32F 109.5
H32E C12D H32F 109.5
N1C C13C C14D 110.7(10)
N1C C13C H33A 109.5
C14D C13C H33A 109.5
N1C C13C H33B 109.5
C14D C13C H33B 109.5
H33A C13C H33B 108.1
C13C C14D C15C 114(2)
C13C C14D H34C 108.5
C15C C14D H34C 109.8
C13C C14D H34D 108.4
C15C C14D H34D 108.0
H34C C14D H34D 107.5
C16C C15C C14D 95(2)
C16C C15C H35A 111.5
C14D C15C H35A 112.0
C16C C15C H35B 113.3
C14D C15C H35B 114.2
H35A C15C H35B 110.3
C15C C16C H36A 110.6
C15C C16C H36B 109.5
H36A C16C H36B 109.5
C15C C16C H36C 108.3
H36A C16C H36C 109.5
H36B C16C H36C 109.5
C14C C13D N1C 116.8(9)
C14C C13D H33C 108.1
N1C C13D H33C 108.1
C14C C13D H33D 108.1
N1C C13D H33D 108.1
H33C C13D H33D 107.3
C15D C14C C13D 111.5(19)
C15D C14C H34A 108.9
C13D C14C H34A 109.3
C15D C14C H34B 109.9
C13D C14C H34B 109.2
H34A C14C H34B 107.9
C14C C15D C16D 141(5)
C14C C15D H35C 100.9
C16D C15D H35C 101.8
C14C C15D H35D 101.7
C16D C15D H35D 102.5
H35C C15D H35D 104.5
C15D C16D H16D 108.0
C15D C16D H16E 109.1
H16D C16D H16E 109.5
C15D C16D H16F 111.2
H16D C16D H16F 109.5
H16E C16D H16F 109.5
C8C C7C C6C 131.7(8)
C8C C7C C6D 92.6(8)
C6C C7C C6D 41.8(6)
C8C C7C H7C1 104.3
C6C C7C H7C1 104.3
C6D C7C H7C1 137.9
C8C C7C H7C2 104.3
C6C C7C H7C2 104.3
C6D C7C H7C2 107.0
H7C1 C7C H7C2 105.6
C7C C8C H8C1 109.5
C7C C8C H8C2 109.5
H8C1 C8C H8C2 109.5
C7C C8C H8C3 109.5
H8C1 C8C H8C3 109.5
H8C2 C8C H8C3 109.5
C11A C12A H12D 109.4
C11A C12A H12E 109.4
H12D C12A H12E 109.5
C11A C12A H12F 109.6
H12D C12A H12F 109.5
H12E C12A H12F 109.5
O11 Fe1 O12 91.39(11)
O11 Fe1 O22 96.63(11)
O12 Fe1 O22 79.72(11)
O11 Fe1 O23 92.43(11)
O12 Fe1 O23 93.47(11)
O22 Fe1 O23 168.76(11)
O11 Fe1 O21 80.01(11)
O12 Fe1 O21 167.51(11)
O22 Fe1 O21 92.21(11)
O23 Fe1 O21 95.91(11)
O11 Fe1 O13 165.89(11)
O12 Fe1 O13 100.57(11)
O22 Fe1 O13 92.88(11)
O23 Fe1 O13 79.49(11)
O21 Fe1 O13 89.26(11)
C11 O11 Fe1 115.8(2)
C21 O21 Fe1 114.9(2)
C22 O22 Fe1 115.1(2)
C13 O13 Fe1 115.6(3)
C23 O23 Fe1 115.4(3)
C12 O12 Fe1 115.1(2)
C5A N1A C13A 111.3(3)
C5A N1A C1A 110.6(3)
C13A N1A C1A 106.4(3)
C5A N1A C9A 106.3(3)
C13A N1A C9A 111.4(3)
C1A N1A C9A 110.8(3)
C71 C61 C11 121.8(7)
C71 C61 C51 116.7(6)
C11 C61 C51 121.5(4)
C71 C61 Cl61 4.6(6)
C11 C61 Cl61 117.2(3)
C51 C61 Cl61 121.2(3)
C82 C32 C22 122.2(8)
C82 C32 C42 116.2(7)
C22 C32 C42 121.5(4)
C82 C32 Cl32 4.6(7)
C22 C32 Cl32 118.7(3)
C42 C32 Cl32 119.8(3)
O21 C21 C31 125.8(4)
O21 C21 C11 114.8(3)
C31 C21 C11 119.4(4)
C2A C1A N1A 116.6(3)
C2A C1A H1A1 108.1
N1A C1A H1A1 108.1
C2A C1A H1A2 108.1
N1A C1A H1A2 108.1
H1A1 C1A H1A2 107.3
O23 C23 C33 125.5(4)
O23 C23 C13 114.6(3)
C33 C23 C13 119.9(4)
O12 C12 C62 124.7(4)
O12 C12 C22 114.5(3)
C62 C12 C22 120.8(4)
C72 C62 C12 123.0(8)
C72 C62 C52 115.5(7)
C12 C62 C52 121.2(4)
C72 C62 Cl62 10.2(7)
C12 C62 Cl62 118.8(3)
C52 C62 Cl62 119.8(3)
C7A C6A C5A 110.6(4)
C7A C6A H6A1 109.5
C5A C6A H6A1 109.5
C7A C6A H6A2 109.5
C5A C6A H6A2 109.5
H6A1 C6A H6A2 108.1
O41 C41 C31 124.0(5)
O41 C41 C51 118.4(4)
C31 C41 C51 117.6(4)
O13 C13 C63 126.2(4)
O13 C13 C23 114.4(3)
C63 C13 C23 119.4(4)
O22 C22 C32 125.3(4)
O22 C22 C12 114.6(3)
C32 C22 C12 120.1(4)
C13C N1C C9D 71.5(6)
C13C N1C C1D 145.9(8)
C9D N1C C1D 121.2(8)
C13C N1C C5C 118.8(7)
C9D N1C C5C 141.7(7)
C1D N1C C5C 72.6(9)
C13C N1C C1C 115.2(7)
C9D N1C C1C 99.7(7)
C1D N1C C1C 36.1(5)
C5C N1C C1C 106.5(9)
C13C N1C C5D 92.4(8)
C9D N1C C5D 112.1(8)
C1D N1C C5D 108.5(11)
C5C N1C C5D 36.9(5)
C1C N1C C5D 143.4(10)
C13C N1C C9C 105.6(6)
C9D N1C C9C 40.9(5)
C1D N1C C9C 101.5(6)
C5C N1C C9C 104.5(6)
C1C N1C C9C 104.7(5)
C5D N1C C9C 89.1(6)
C13C N1C C13D 42.0(5)
C9D N1C C13D 104.7(7)
C1D N1C C13D 105.5(8)
C5C N1C C13D 104.8(6)
C1C N1C C13D 85.1(7)
C5D N1C C13D 103.1(7)
C9C N1C C13D 144.8(6)
O11 C11 C61 125.1(4)
O11 C11 C21 114.4(3)
C61 C11 C21 120.5(4)
C81 C31 C21 121.3(7)
C81 C31 C41 115.9(7)
C21 C31 C41 122.7(4)
C81 C31 Cl31 5.2(6)
C21 C31 Cl31 116.8(4)
C41 C31 Cl31 120.5(4)
O42 C42 C32 122.8(4)
O42 C42 C52 119.0(4)
C32 C42 C52 118.2(4)
C2A C3A C4A 113.0(4)
C2A C3A H3A1 109.0
C4A C3A H3A1 109.0
C2A C3A H3A2 109.0
C4A C3A H3A2 109.0
H3A1 C3A H3A2 107.8
C83 C63 C13 124.5(9)
C83 C63 C53 112.6(10)
C13 C63 C53 122.9(5)
C83 C63 Cl33 8.4(10)
C13 C63 Cl33 116.4(5)
C53 C63 Cl33 120.6(4)
O43 C43 C33 123.7(5)
O43 C43 C53 118.6(5)
C33 C43 C53 117.7(4)
C13A C14A C15A 110.5(4)
C13A C14A H14C 109.5
C15A C14A H14C 109.5
C13A C14A H14D 109.5
C15A C14A H14D 109.5
H14C C14A H14D 108.1
C14A C13A N1A 115.2(3)
C14A C13A H13A 108.5
N1A C13A H13A 108.5
C14A C13A H13B 108.5
N1A C13A H13B 108.5
H13A C13A H13B 107.5
C16A C15A C14A 114.3(4)
C16A C15A H15A 108.7
C14A C15A H15A 108.7
C16A C15A H15B 108.7
C14A C15A H15B 108.7
H15A C15A H15B 107.6
C3A C2A C1A 111.3(3)
C3A C2A H2A1 109.4
C1A C2A H2A1 109.4
C3A C2A H2A2 109.4
C1A C2A H2A2 109.4
H2A1 C2A H2A2 108.0
N1A C5A C6A 116.9(3)
N1A C5A H5A1 108.1
C6A C5A H5A1 108.1
N1A C5A H5A2 108.1
C6A C5A H5A2 108.1
H5A1 C5A H5A2 107.3
C7A C8A H8A1 109.5
C7A C8A H8A2 109.5
H8A1 C8A H8A2 109.5
C7A C8A H8A3 109.5
H8A1 C8A H8A3 109.5
H8A2 C8A H8A3 109.5
C73 C33 C23 126.3(7)
C73 C33 C43 110.9(8)
C23 C33 C43 122.6(5)
C73 C33 Cl63 11.9(7)
C23 C33 Cl63 116.1(4)
C43 C33 Cl63 121.3(4)
C15A C16A H16A 109.5
C15A C16A H16B 109.5
H16A C16A H16B 109.5
C15A C16A H16C 109.5
H16A C16A H16C 109.5
H16B C16A H16C 109.5
O52 C52 C62 123.7(5)
O52 C52 C42 118.2(4)
C62 C52 C42 118.1(4)
O51 C51 C61 123.2(5)
O51 C51 C41 118.7(4)
C61 C51 C41 118.1(4)
C3A C4A H4A1 109.5
C3A C4A H4A2 109.5
H4A1 C4A H4A2 109.5
C3A C4A H4A3 109.5
H4A1 C4A H4A3 109.5
H4A2 C4A H4A3 109.5
C10A C9A N1A 115.5(4)
C10A C9A H9A1 108.4
N1A C9A H9A1 108.4
C10A C9A H9A2 108.4
N1A C9A H9A2 108.4
H9A1 C9A H9A2 107.5
O53 C53 C63 124.8(6)
O53 C53 C43 117.7(5)
C63 C53 C43 117.5(4)
C9A C10A C11A 121.8(6)
C9A C10A H10A 106.9
C11A C10A H10A 106.9
C9A C10A H10B 106.9
C11A C10A H10B 106.9
H10A C10A H10B 106.7
C8A C7A C6A 113.9(4)
C8A C7A H7A1 108.8
C6A C7A H7A1 108.8
C8A C7A H7A2 108.8
C6A C7A H7A2 108.8
H7A1 C7A H7A2 107.7
C12A C11A C10A 100.2(9)
C12A C11A H11C 111.8
C10A C11A H11C 111.8
C12A C11A H11D 111.7
C10A C11A H11D 111.7
H11C C11A H11D 109.5
C4C C3C C2C 101.5(9)
C4C C3C C2D 140.6(10)
C2C C3C C2D 41.7(6)
C4C C3C H3C1 111.5
C2C C3C H3C1 111.5
C2D C3C H3C1 80.3
C4C C3C H3C2 111.5
C2C C3C H3C2 111.5
C2D C3C H3C2 98.4
H3C1 C3C H3C2 109.3
C1B N1B C5B 111.0(3)
C1B N1B C9B 106.5(3)
C5B N1B C9B 111.1(3)
C1B N1B C13B 111.4(3)
C5B N1B C13B 106.4(3)
C9B N1B C13B 110.6(3)
N1B C1B C2B 116.2(3)
N1B C1B H1B1 108.2
C2B C1B H1B1 108.2
N1B C1B H1B2 108.2
C2B C1B H1B2 108.2
H1B1 C1B H1B2 107.4
C10B C9B N1B 115.5(3)
C10B C9B H9B1 108.4
N1B C9B H9B1 108.4
C10B C9B H9B2 108.4
N1B C9B H9B2 108.4
H9B1 C9B H9B2 107.5
C6B C5B N1B 114.6(3)
C6B C5B H5B1 108.6
N1B C5B H5B1 108.6
C6B C5B H5B2 108.6
N1B C5B H5B2 108.6
H5B1 C5B H5B2 107.6
C14B C13B N1B 115.4(3)
C14B C13B H13E 108.4
N1B C13B H13E 108.4
C14B C13B H13F 108.4
N1B C13B H13F 108.4
H13E C13B H13F 107.5
C8B C7B C6B 111.3(4)
C8B C7B H7B1 109.4
C6B C7B H7B1 109.4
C8B C7B H7B2 109.4
C6B C7B H7B2 109.4
H7B1 C7B H7B2 108.0
C10B C11B C12B 111.5(4)
C10B C11B H11E 109.3
C12B C11B H11E 109.3
C10B C11B H11F 109.3
C12B C11B H11F 109.3
H11E C11B H11F 108.0
C9B C10B C11B 111.8(3)
C9B C10B H10E 109.3
C11B C10B H10E 109.3
C9B C10B H10F 109.3
C11B C10B H10F 109.3
H10E C10B H10F 107.9
C5B C6B C7B 111.1(3)
C5B C6B H6B1 109.4
C7B C6B H6B1 109.4
C5B C6B H6B2 109.4
C7B C6B H6B2 109.4
H6B1 C6B H6B2 108.0
C15B C14B C13B 111.7(4)
C15B C14B H14E 109.3
C13B C14B H14E 109.3
C15B C14B H14F 109.3
C13B C14B H14F 109.3
H14E C14B H14F 107.9
C14B C15B C16B 112.2(4)
C14B C15B H15E 109.2
C16B C15B H15E 109.2
C14B C15B H15F 109.2
C16B C15B H15F 109.2
H15E C15B H15F 107.9
C11B C12B H12G 109.5
C11B C12B H12H 109.5
H12G C12B H12H 109.5
C11B C12B H12I 109.5
H12G C12B H12I 109.5
H12H C12B H12I 109.5
C7B C8B H8B1 109.5
C7B C8B H8B2 109.5
H8B1 C8B H8B2 109.5
C7B C8B H8B3 109.5
H8B1 C8B H8B3 109.5
H8B2 C8B H8B3 109.5
C2B C3B C4B 113.3(4)
C2B C3B H3B1 108.9
C4B C3B H3B1 108.9
C2B C3B H3B2 108.9
C4B C3B H3B2 108.9
H3B1 C3B H3B2 107.7
C3B C2B C1B 110.3(4)
C3B C2B H2B1 109.6
C1B C2B H2B1 109.6
C3B C2B H2B2 109.6
C1B C2B H2B2 109.6
H2B1 C2B H2B2 108.1
C15B C16B H16G 109.5
C15B C16B H16H 109.5
H16G C16B H16H 109.5
C15B C16B H16I 109.5
H16G C16B H16I 109.5
H16H C16B H16I 109.5
C3B C4B H4B1 109.5
C3B C4B H4B2 109.5
H4B1 C4B H4B2 109.5
C3B C4B H4B3 109.5
H4B1 C4B H4B3 109.5
H4B2 C4B H4B3 109.5
C3C C4C H4C1 109.5
C3C C4C H4C2 109.5
H4C1 C4C H4C2 109.5
C3C C4C H4C3 109.5
H4C1 C4C H4C3 109.5
H4C2 C4C H4C3 109.5

loop_
_geom_bond_atom_site_label_1
_geom_bond_atom_site_label_2
_geom_bond_distance
Cl31 C31 1.858(5)
Cl32 C32 1.823(6)
Cl33 C63 1.895(8)
C71 N71 1.25(2)
C71 C61 1.283(13)
C72 N72 1.13(2)
C72 C62 1.366(17)
C73 C33 1.233(19)
C73 N73 1.25(3)
Cl61 C61 1.903(6)
Cl62 C62 1.822(6)
Cl63 C33 1.923(6)
C81 N81 1.16(2)
C81 C31 1.274(16)
C82 N82 1.17(2)
C82 C32 1.330(16)
C83 N83 1.07(4)
C83 C63 1.30(3)
C1C C2C 1.48(2)
C1C N1C 1.532(11)
C1C H1C1 0.9700
C1C H1C2 0.9700
C2C C3C 1.500(11)
C2C H2C1 0.9700
C2C H2C2 0.9700
C1D N1C 1.484(12)
C1D C2D 1.58(3)
C1D H1D1 0.9700
C1D H1D2 0.9700
C2D C3C 1.561(16)
C2D H2D1 0.9700
C2D H2D2 0.9700
C5C N1C 1.513(10)
C5C C6C 1.53(2)
C5C H5C1 0.9700
C5C H5C2 0.9700
C6C C7C 1.498(14)
C6C H6C1 0.9700
C6C H6C2 0.9700
C5D C6D 1.51(2)
C5D N1C 1.574(16)
C5D H5D1 0.9700
C5D H5D2 0.9700
C6D C7C 1.524(13)
C6D H6D1 0.9700
C6D H6D2 0.9700
C9C C10C 1.446(16)
C9C N1C 1.649(11)
C9C H9C1 0.9700
C9C H9C2 0.9700
C10C C11C 1.495(18)
C10C H30A 0.9700
C10C H30B 0.9700
C11C C12C 1.563(16)
C11C H31A 0.9700
C11C H31B 0.9700
C12C H32A 0.9600
C12C H32B 0.9600
C12C H32C 0.9600
C9D N1C 1.444(10)
C9D C10D 1.602(19)
C9D H9D1 0.9700
C9D H9D2 0.9700
C10D C11D 1.55(3)
C10D H10C 0.9700
C10D H10D 0.9700
C11D C12D 1.48(3)
C11D H31C 0.9700
C11D H31D 0.9700
C12D H32D 0.9600
C12D H32E 0.9600
C12D H32F 0.9600
C13C N1C 1.427(9)
C13C C14D 1.542(19)
C13C H33A 0.9700
C13C H33B 0.9700
C14D C15C 1.48(4)
C14D H34C 0.9700
C14D H34D 0.9700
C15C C16C 1.60(5)
C15C H35A 0.9700
C15C H35B 0.9700
C16C H36A 0.9600
C16C H36B 0.9600
C16C H36C 0.9600
C13D C14C 1.49(2)
C13D N1C 1.685(13)
C13D H33C 0.9700
C13D H33D 0.9700
C14C C15D 1.44(5)
C14C H34A 0.9700
C14C H34B 0.9700
C15D C16D 1.27(5)
C15D H35C 0.9700
C15D H35D 0.9700
C16D H16D 0.9600
C16D H16E 0.9600
C16D H16F 0.9600
C7C C8C 1.494(9)
C7C H7C1 0.9700
C7C H7C2 0.9700
C8C H8C1 0.9600
C8C H8C2 0.9600
C8C H8C3 0.9600
C12A C11A 1.264(11)
C12A H12D 0.9600
C12A H12E 0.9600
C12A H12F 0.9600
Fe1 O11 1.997(3)
Fe1 O12 2.008(3)
Fe1 O22 2.017(3)
Fe1 O23 2.018(3)
Fe1 O21 2.019(3)
Fe1 O13 2.023(3)
O11 C11 1.283(5)
O21 C21 1.282(5)
O22 C22 1.282(5)
O13 C13 1.278(5)
O23 C23 1.282(5)
O12 C12 1.292(5)
N1A C5A 1.514(5)
N1A C13A 1.523(5)
N1A C1A 1.529(5)
N1A C9A 1.531(5)
O42 C42 1.237(5)
O51 C51 1.227(5)
C61 C11 1.381(6)
C61 C51 1.451(6)
O41 C41 1.226(5)
C32 C22 1.381(6)
C32 C42 1.443(6)
C21 C31 1.384(6)
C21 C11 1.513(6)
O53 C53 1.224(5)
C1A C2A 1.520(5)
C1A H1A1 0.9700
C1A H1A2 0.9700
O43 C43 1.217(5)
O52 C52 1.228(5)
C23 C33 1.373(6)
C23 C13 1.522(6)
C12 C62 1.382(5)
C12 C22 1.508(6)
C62 C52 1.444(6)
C6A C7A 1.511(6)
C6A C5A 1.517(6)
C6A H6A1 0.9700
C6A H6A2 0.9700
C41 C31 1.439(6)
C41 C51 1.544(7)
C13 C63 1.375(6)
C42 C52 1.545(7)
C3A C2A 1.511(6)
C3A C4A 1.520(6)
C3A H3A1 0.9700
C3A H3A2 0.9700
C63 C53 1.438(7)
C43 C33 1.439(7)
C43 C53 1.549(8)
C14A C13A 1.510(6)
C14A C15A 1.532(6)
C14A H14C 0.9700
C14A H14D 0.9700
C13A H13A 0.9700
C13A H13B 0.9700
C15A C16A 1.508(6)
C15A H15A 0.9700
C15A H15B 0.9700
C2A H2A1 0.9700
C2A H2A2 0.9700
C5A H5A1 0.9700
C5A H5A2 0.9700
C8A C7A 1.502(7)
C8A H8A1 0.9600
C8A H8A2 0.9600
C8A H8A3 0.9600
C16A H16A 0.9600
C16A H16B 0.9600
C16A H16C 0.9600
C4A H4A1 0.9600
C4A H4A2 0.9600
C4A H4A3 0.9600
C9A C10A 1.522(7)
C9A H9A1 0.9700
C9A H9A2 0.9700
C10A C11A 1.649(11)
C10A H10A 0.9700
C10A H10B 0.9700
C7A H7A1 0.9700
C7A H7A2 0.9700
C11A H11C 0.9700
C11A H11D 0.9700
C3C C4C 1.417(10)
C3C H3C1 0.9700
C3C H3C2 0.9700
N1B C1B 1.518(5)
N1B C5B 1.524(5)
N1B C9B 1.529(5)
N1B C13B 1.529(5)
C1B C2B 1.518(5)
C1B H1B1 0.9700
C1B H1B2 0.9700
C9B C10B 1.518(6)
C9B H9B1 0.9700
C9B H9B2 0.9700
C5B C6B 1.506(5)
C5B H5B1 0.9700
C5B H5B2 0.9700
C13B C14B 1.518(6)
C13B H13E 0.9700
C13B H13F 0.9700
C7B C8B 1.510(6)
C7B C6B 1.517(6)
C7B H7B1 0.9700
C7B H7B2 0.9700
C11B C10B 1.520(6)
C11B C12B 1.525(6)
C11B H11E 0.9700
C11B H11F 0.9700
C10B H10E 0.9700
C10B H10F 0.9700
C6B H6B1 0.9700
C6B H6B2 0.9700
C14B C15B 1.509(6)
C14B H14E 0.9700
C14B H14F 0.9700
C15B C16B 1.521(7)
C15B H15E 0.9700
C15B H15F 0.9700
C12B H12G 0.9600
C12B H12H 0.9600
C12B H12I 0.9600
C8B H8B1 0.9600
C8B H8B2 0.9600
C8B H8B3 0.9600
C3B C2B 1.517(6)
C3B C4B 1.520(7)
C3B H3B1 0.9700
C3B H3B2 0.9700
C2B H2B1 0.9700
C2B H2B2 0.9700
C16B H16G 0.9600
C16B H16H 0.9600
C16B H16I 0.9600
C4B H4B1 0.9600
C4B H4B2 0.9600
C4B H4B3 0.9600
C4C H4C1 0.9600
C4C H4C2 0.9600
C4C H4C3 0.9600
